data_2000700
loop_
_publ_author_name
'Vojt\<echovsk\'y, J.'
'Ha\<sek, J.'

_publ_section_title
;
 Structure of 1,1-dioxo-2,4,4,6-tetraphenyl-4<i>H</i>-thiopyran benzene
 solvate
;
_journal_issue 8
_journal_name_full 'Acta Crystallographica Section C'
_journal_page_first 1495
_journal_page_last 1497
_journal_paper_doi 10.1107/S0108270191014099
_journal_volume 48
_journal_year 1992
_chemical_formula_moiety 'C29 H22 O2 S1,0.5(C6 H6)'
_chemical_formula_sum 'C32 H25 O2 S'
_chemical_formula_weight 473.61
_symmetry_cell_setting monoclinic
_symmetry_space_group_name_Hall '-P 2ybc'
_symmetry_space_group_name_H-M 'P 1 21/c 1'
_cell_angle_alpha 90
_cell_angle_beta 92.62(4)
_cell_angle_gamma 90
_cell_formula_units_Z 4
_cell_length_a 9.029(4)
_cell_length_b 13.265(4)
_cell_length_c 21.426(11)
_cell_volume 2563.5(19)
_diffrn_radiation_type Cu
_diffrn_radiation_wavelength 1.54184
_exptl_absorpt_coefficient_mu 1.295
_exptl_crystal_density_diffrn 1.227
_exptl_crystal_F_000 1696
_cod_data_source_file li0092.cif
_cod_data_source_block li0092a
_cod_depositor_comments
;
 Marking attached hydrogen atoms.

 Antanas Vaitkus,
 2017-03-27
;
_cod_original_cell_volume 2564(2)
_cod_original_formula_sum 'C32 H25 O2 S1'
_cod_database_code 2000700

loop_
_atom_site_label
_atom_site_fract_x
_atom_site_fract_y
_atom_site_fract_z
_atom_site_U_iso_or_equiv
_atom_site_attached_hydrogens
C2 .2529(3) .2890(2) .62180(10) .0410(10) 0
C3 .1797(3) .2752(2) .56790(10) .0430(10) 0
C4 .1183(3) .1784(2) .53910(10) .0410(10) 0
C5 .1359(3) .0887(2) .58180(10) .0410(10) 0
C6 .2002(2) .0826(2) .63870(10) .0380(10) 0
C21 .3147(3) .3883(2) .64200(10) .0470(10) 0
C22 .2724(4) .4359(2) .6949(2) .0670(10) 0
C23 .3273(5) .5320(2) .7100(2) .0840(10) 0
C24 .4204(5) .5792(3) .6727(2) .0870(10) 0
C25 .4660(4) .5325(3) .6209(2) .0870(10) 0
C26 .4150(4) .4363(2) .6046(2) .0650(10) 0
C61 .1976(2) -.0094(2) .67810(10) .0400(10) 0
C62 .3220(5) -.0439(3) .7121(2) .058(5) 0
C63 .3191(4) -.1315(2) .74580(10) .0700(10) 0
C64 .1901(3) -.1875(2) .74660(10) .0680(10) 0
C65 .0648(4) -.1541(2) .71340(10) .0640(10) 0
C66 .0682(3) -.0656(2) .68040(10) .0510(10) 0
C411 .2004(2) .1615(2) .47820(10) .0420(10) 0
C412 .2744(3) .0734(2) .46640(10) .0550(10) 0
C413 .3493(4) .0623(3) .4108(2) .0700(10) 0
C414 .3488(4) .1392(3) .3682(2) .0730(10) 0
C415 .2749(4) .2269(3) .37970(10) .0640(10) 0
C416 .2026(3) .2390(2) .43390(10) .054(2) 0
C421 -.0508(3) .1916(2) .52720(10) .0430(10) 0
C422 -.1217(3) .1816(2) .46890(10) .0510(10) 0
C423 -.2757(3) .1916(2) .4620(2) .0660(10) 0
C424 -.3574(4) .2109(2) .5115(2) .0750(10) 0
C425 -.2879(4) .2211(3) .5711(2) .0780(10) 0
C426 -.1372(3) .2118(2) .57790(10) .0600(10) 0
S1 .29270(10) .18790(10) .67310(10) .0420(10) 0
O1 .2287(3) .2080(2) .73130(10) .0740(10) 0
O2 .4499(2) .1710(2) .67480(10) .0720(10) 0
C7 .0656(9) .5422(9) .5541(9) .290(8) 1
C8 -.0700(9) .4923(9) .5565(9) .370(10) 1
C9 -.1356(9) .4501(9) .5024(9) .312(8) 1
H3 .165(3) .329(2) .5454(12) ? 0
H5 .092(3) .037(2) .5650(12) ? 0
H22 .190(4) .408(3) .7171(16) ? 0
H23 .289(4) .567(3) .7509(18) ? 0
H24 .460(4) .650(3) .6872(17) ? 0
H25 .529(7) .559(5) .589(3) ? 0
H26 .455(4) .395(4) .5697(19) ? 0
H62 .401(5) -.005(3) .7154(18) ? 0
H63 .413(5) -.156(3) .7699(18) ? 0
H64 .190(5) -.240(4) .772(2) ? 0
H65 -.027(4) -.199(3) .7149(17) ? 0
H66 -.007(4) -.038(3) .6607(15) ? 0
H412 .284(3) .016(2) .4958(13) ? 0
H413 .391(4) -.008(3) .3975(15) ? 0
H414 .400(4) .134(3) .3296(17) ? 0
H415 .268(4) .267(3) .3517(16) ? 0
H416 .143(3) .302(2) .4419(12) ? 0
H422 -.057(4) .163(3) .4318(15) ? 0
H423 -.333(5) .180(3) .412(2) ? 0
H424 -.458(4) .215(3) .5082(16) ? 0
H425 -.341(4) .234(3) .6051(17) ? 0
H426 -.091(4) .212(2) .6153(15) ? 0

loop_
_geom_bond_atom_site_label_1
_geom_bond_atom_site_label_2
_geom_bond_distance
S1 C2 1.762(3)
S1 O1 1.423(3)
C2 C3 1.315(3)
C3 C4 1.518(4)
C4 C411 1.546(3)
C5 C6 1.329(3)
C21 C22 1.367(5)
C22 C23 1.400(4)
C24 C25 1.352(6)
C61 C62 1.389(5)
C62 C63 1.369(5)
C64 C65 1.383(4)
C411 C412 1.375(4)
C412 C413 1.404(5)
C414 C415 1.369(6)
C421 C422 1.384(4)
C422 C423 1.398(4)
C424 C425 1.403(6)
S1 C6 1.771(3)
S1 O2 1.436(2)
C2 C21 1.488(4)
C4 C5 1.505(4)
C4 C421 1.546(4)
C6 C61 1.485(5)
C21 C26 1.391(5)
C23 C24 1.341(6)
C25 C26 1.396(5)
C61 C66 1.388(4)
C63 C64 1.382(4)
C65 C66 1.370(4)
C411 C416 1.400(4)
C413 C414 1.369(6)
C415 C416 1.367(4)
C421 C426 1.392(4)
C423 C424 1.344(6)
C425 C426 1.367(5)
